data_9015843
loop_
_publ_author_name
'Demartin, F.'
'Castellano, C.'
'Gramaccioli, C. M.'
'Campostrini, I.'

_publ_section_title
;
 Aluminum-for-iron substitution, hydrogen bonding,
 and a novel structure-type in coquimbite-like minerals
 Note: sample vulc2
;
_journal_name_full 'The Canadian Mineralogist'
_journal_page_first 323
_journal_page_last 333
_journal_paper_doi 10.3749/canmin.48.2.323
_journal_volume 48
_journal_year 2010
_chemical_compound_source 'Alum Grotto, Vulcano, Aeolian Islands, Sicily, Italy'
_chemical_formula_sum 'Al Fe H18 O21 S3'
_chemical_name_mineral Aluminocoquimbite
_space_group_IT_number 163
_symmetry_space_group_name_Hall '-P 3 2c'
_symmetry_space_group_name_H-M 'P -3 1 c'
_cell_angle_alpha 90
_cell_angle_beta 90
_cell_angle_gamma 120
_cell_formula_units_Z 4
_cell_length_a 10.7065
_cell_length_b 10.7065
_cell_length_c 17.3077
_cell_volume 1718.166
_database_code_amcsd 0006337
_exptl_crystal_density_diffrn 2.061
_cod_original_cell_volume 1718.165
_cod_original_formula_sum 'Fe Al S3 O21 H18'
_cod_database_code 9015843

loop_
_space_group_symop_operation_xyz
x,y,z
x-y,-y,1/2+z
y,-x+y,-z
-y,-x,1/2-z
-x+y,-x,z
-x,-x+y,1/2+z
-x,-y,-z
-x+y,y,1/2-z
-y,x-y,z
y,x,1/2+z
x-y,x,-z
x,x-y,1/2-z

loop_
_atom_site_aniso_label
_atom_site_aniso_U_11
_atom_site_aniso_U_22
_atom_site_aniso_U_33
_atom_site_aniso_U_12
_atom_site_aniso_U_13
_atom_site_aniso_U_23
Fe1 0.01610 0.01610 0.01150 0.00805 0.00000 0.00000
Fe2 0.01102 0.01102 0.01092 0.00551 0.00000 0.00000
Al3 0.01270 0.01270 0.01960 0.00636 0.00000 0.00000
S 0.01124 0.01361 0.01375 0.00607 0.00157 0.00182
O1 0.01860 0.02330 0.01610 0.01100 -0.00240 -0.00420
O2 0.01750 0.02520 0.02170 0.01320 -0.00150 0.00230
O3 0.01880 0.01740 0.02970 0.00910 0.00880 0.00990
O4 0.01530 0.01580 0.01610 0.00620 0.00500 0.00100
OW1 0.01920 0.01970 0.02790 0.01180 0.00620 0.00750
OW2 0.02460 0.03310 0.03260 0.01470 0.00190 0.00420
OW3 0.01900 0.01820 0.02760 0.00620 -0.00640 0.00100

loop_
_atom_site_label
_atom_site_fract_x
_atom_site_fract_y
_atom_site_fract_z
_atom_site_occupancy
_atom_site_U_iso_or_equiv
_atom_site_type_symbol
_atom_site_attached_hydrogens
Fe1 0.00000 0.00000 0.00000 1.00000 0.01458 Fe 0
Fe2 0.00000 0.00000 0.25000 1.00000 0.01099 Fe 0
Al3 0.66667 0.33333 -0.00824 1.00000 0.01503 Al 0
S 0.25531 0.16880 0.12483 1.00000 0.01293 S 0
O1 0.17500 0.06030 0.06406 1.00000 0.01910 O 0
O2 0.36509 0.14054 0.15622 1.00000 0.02030 O 0
O3 0.32365 0.31459 0.09212 1.00000 0.02200 O 0
O4 0.15347 0.15841 0.18631 1.00000 0.01637 O 0
OW1 0.56588 0.16639 0.05370 1.00000 0.02140 O 0
OW2 0.45162 0.33483 0.79333 1.00000 0.02990 O 0
OW3 0.50030 0.26571 -0.06857 1.00000 0.02300 O 0
H11 0.50800 0.15900 0.08880 1.00000 0.04900 H 0
H12 0.61000 0.12100 0.06590 1.00000 0.05100 H 0
H21 0.37800 0.34500 0.79510 1.00000 0.05500 H 0
H22a 0.51100 0.40300 0.76500 0.50000 0.03900 H 0
H22b 0.43800 0.26600 0.76500 0.50000 0.04300 H 0
H31 0.49100 0.29500 -0.11290 1.00000 0.05100 H 0
H32 0.43500 0.17700 -0.06720 1.00000 0.07000 H 0

loop_
_cod_changelog_entry_id
_cod_changelog_entry_author
_cod_changelog_entry_date
_cod_changelog_entry_text
1
;cod-tools version 3.8.0
Id: cif_guess_AMCSD_atom_types 9574 2023-05-10 09:00:05Z saulius
;
2023-05-10T18:56:25+03:00
;Derived atom types and hydrogen counts
from atom names that follow the AMCSD naming convention
(Wat == water, O-H == hydroxyl).
;

loop_
_cod_related_entry_id
_cod_related_entry_database
_cod_related_entry_code
1 AMCSD 0006337
